data_4130163
loop_
_publ_author_name
'Chow, Chun Y.'
'Eliseeva, Svetlana V.'
'Trivedi, Evan R.'
'Nguyen, Tu N.'
'Kampf, Jeff W.'
'Petoud, St\'ephane'
'Pecoraro, Vincent L.'

_publ_section_title
;
 Ga(3+)/Ln(3+) Metallacrowns: A Promising Family of Highly Luminescent
 Lanthanide Complexes That Covers Visible and Near-Infrared Domains.
;
_journal_issue 15
_journal_name_full 'Journal of the American Chemical Society'
_journal_page_first 5100
_journal_page_last 5109
_journal_paper_doi 10.1021/jacs.6b00984
_journal_volume 138
_journal_year 2016
_chemical_formula_sum 'C73 H60 Dy Ga4 N7 O22'
_chemical_formula_weight 1828.66
_space_group_IT_number 14
_space_group_name_Hall '-P 2ybc'
_space_group_name_H-M_alt 'P 1 21/c 1'
_symmetry_cell_setting monoclinic
_symmetry_space_group_name_H-M 'P 1 21/c 1'
_atom_sites_solution_hydrogens geom
_atom_sites_solution_primary direct
_atom_sites_solution_secondary difmap
_audit_creation_method SHELXL-97
_cell_angle_alpha 90.00
_cell_angle_beta 122.170(5)
_cell_angle_gamma 90.00
_cell_formula_units_Z 4
_cell_length_a 17.1202(3)
_cell_length_b 17.1515(3)
_cell_length_c 28.505(2)
_cell_measurement_reflns_used 136397
_cell_measurement_temperature 85(2)
_cell_measurement_theta_max 68.30
_cell_measurement_theta_min 2.60
_cell_volume 7085.1(7)
_computing_cell_refinement 'CrystalClear-SM Expert 2.0 r12'
_computing_data_collection 'CrystalClear-SM Expert 2.0 r12 (Rigaku, 2011)'
_computing_data_reduction 'CrystalClear-SM Expert 2.0 r12'
_computing_molecular_graphics 'Bruker SHELXTL'
_computing_publication_material 'Bruker SHELXTL'
_computing_structure_refinement 'SHELXL-97 (Sheldrick, 1997)'
_computing_structure_solution 'SHELXS-97 (Sheldrick, 1990)'
_diffrn_ambient_temperature 85(2)
_diffrn_detector_area_resol_mean 29.257
_diffrn_measured_fraction_theta_full 1.000
_diffrn_measured_fraction_theta_max 1.000
_diffrn_measurement_device_type 'Rigaku Saturn944+ CCD'
_diffrn_measurement_method \w
_diffrn_radiation_monochromator confocal
_diffrn_radiation_source 'micro-focus rotating anode'
_diffrn_radiation_type CuK\a
_diffrn_radiation_wavelength 1.54178
_diffrn_reflns_av_R_equivalents 0.0659
_diffrn_reflns_av_sigmaI/netI 0.0269
_diffrn_reflns_limit_h_max 20
_diffrn_reflns_limit_h_min -20
_diffrn_reflns_limit_k_max 20
_diffrn_reflns_limit_k_min -20
_diffrn_reflns_limit_l_max 34
_diffrn_reflns_limit_l_min -34
_diffrn_reflns_number 191116
_diffrn_reflns_theta_full 68.25
_diffrn_reflns_theta_max 68.25
_diffrn_reflns_theta_min 3.05
_diffrn_standards_number 0
_exptl_absorpt_coefficient_mu 7.958
_exptl_absorpt_correction_T_max 0.6467
_exptl_absorpt_correction_T_min 0.2990
_exptl_absorpt_correction_type multi-scan
_exptl_absorpt_process_details
;

    Higashi, T. (1995). Program for Absorption Correction.

    Rigaku Corporation, Tokyo, Japan.

;
_exptl_crystal_colour Colorless
_exptl_crystal_density_diffrn 1.714
_exptl_crystal_density_method 'not measured'
_exptl_crystal_description plate
_exptl_crystal_F_000 3651
_exptl_crystal_size_max 0.20
_exptl_crystal_size_mid 0.19
_exptl_crystal_size_min 0.06
_refine_diff_density_max 2.569
_refine_diff_density_min -0.719
_refine_diff_density_rms 0.095
_refine_ls_extinction_method none
_refine_ls_goodness_of_fit_ref 1.068
_refine_ls_hydrogen_treatment mixed
_refine_ls_matrix_type full
_refine_ls_number_parameters 1021
_refine_ls_number_reflns 12987
_refine_ls_number_restraints 55
_refine_ls_restrained_S_all 1.066
_refine_ls_R_factor_all 0.0347
_refine_ls_R_factor_gt 0.0346
_refine_ls_shift/su_max 0.001
_refine_ls_shift/su_mean 0.000
_refine_ls_structure_factor_coef Fsqd
_refine_ls_weighting_details 'calc w=1/[\s^2^(Fo^2^)+(0.0356P)^2^+23.5666P] where P=(Fo^2^+2Fc^2^)/3'
_refine_ls_weighting_scheme calc
_refine_ls_wR_factor_gt 0.0868
_refine_ls_wR_factor_ref 0.0869
_reflns_number_gt 12931
_reflns_number_total 12987
_reflns_threshold_expression >2sigma(I)
_cod_data_source_file ja6b00984_si_001.cif
_cod_data_source_block Dy-1
_cod_depositor_comments
;
The following automatic conversions were performed:

data item '_symmetry_cell_setting' value 'Monoclinic' was changed to
'monoclinic' in accordance with the
/home/saulius/struct/COD-crude-data/automatic-downloads/DataCite-retrospective/ACS/depositions/lib/dictionaries/cif_core.dic
dictionary named 'cif_core.dic' version 2.4.2 last updated on
2011-04-26.

Automatic conversion script
Id: cif_fix_values 6909 2019-04-08 15:41:33Z antanas 
;
_cod_original_cell_volume 7085.1(5)
_cod_original_sg_symbol_H-M P21/c
_cod_database_code 4130163

loop_
_symmetry_equiv_pos_as_xyz
'x, y, z'
'-x, y+1/2, -z+1/2'
'-x, -y, -z'
'x, -y-1/2, z-1/2'

loop_
_atom_site_label
_atom_site_type_symbol
_atom_site_fract_x
_atom_site_fract_y
_atom_site_fract_z
_atom_site_U_iso_or_equiv
_atom_site_adp_type
_atom_site_occupancy
_atom_site_symmetry_multiplicity
_atom_site_calc_flag
_atom_site_refinement_flags
_atom_site_disorder_assembly
_atom_site_disorder_group
Dy1 Dy 0.242728(12) -0.123953(10) -0.249483(7) 0.00888(6) Uani 1 1 d . . .
Ga1 Ga 0.11201(3) -0.17662(2) -0.183786(16) 0.01192(9) Uani 1 1 d . . .
Ga2 Ga 0.24559(3) 0.06312(2) -0.183642(15) 0.01121(9) Uani 1 1 d . . .
Ga3 Ga 0.49223(2) -0.07047(2) -0.171015(15) 0.01123(9) Uani 1 1 d . . .
Ga4 Ga 0.35786(3) -0.30925(2) -0.177069(16) 0.01229(9) Uani 1 1 d . . .
O1 O 0.18399(15) 0.05780(13) -0.14344(9) 0.0139(4) Uani 1 1 d . . .
O2 O 0.21276(15) -0.04731(13) -0.19287(9) 0.0142(4) Uani 1 1 d . . .
O3 O 0.04206(16) -0.15260(13) -0.15294(9) 0.0161(5) Uani 1 1 d . . .
O4 O 0.50785(15) 0.04216(13) -0.15790(9) 0.0160(5) Uani 1 1 d . . .
O5 O 0.36709(15) -0.04417(13) -0.19102(9) 0.0139(4) Uani 1 1 d . . .
O6 O 0.29236(16) 0.16155(13) -0.15330(10) 0.0168(5) Uani 1 1 d . . .
O7 O 0.48347(15) -0.31273(13) -0.15893(9) 0.0148(5) Uani 1 1 d . . .
O8 O 0.36999(14) -0.19984(13) -0.19083(9) 0.0127(4) Uani 1 1 d . . .
O9 O 0.61517(15) -0.09193(13) -0.14692(9) 0.0160(5) Uani 1 1 d . . .
O10 O 0.14226(15) -0.27861(13) -0.15053(9) 0.0146(5) Uani 1 1 d . . .
O11 O 0.21340(15) -0.20142(12) -0.19337(9) 0.0132(4) Uani 1 1 d . . .
O12 O 0.34821(15) -0.41191(13) -0.15856(9) 0.0161(5) Uani 1 1 d . . .
O100 O 0.01193(15) -0.19458(13) -0.25831(9) 0.0161(5) Uani 1 1 d . . .
O101 O 0.07996(15) -0.12909(13) -0.29495(10) 0.0154(5) Uani 1 1 d . . .
O110 O 0.15970(15) 0.09583(13) -0.25822(9) 0.0154(5) Uani 1 1 d . . .
O111 O 0.18915(15) -0.00400(13) -0.29740(9) 0.0160(5) Uani 1 1 d . . .
O120 O 0.45788(15) -0.05542(13) -0.24920(9) 0.0157(5) Uani 1 1 d . . .
O121 O 0.31836(16) -0.11242(13) -0.29563(9) 0.0156(5) Uani 1 1 d . . .
O130 O 0.30479(16) -0.33771(13) -0.25549(9) 0.0170(5) Uani 1 1 d . . .
O131 O 0.20494(15) -0.23967(13) -0.29900(9) 0.0159(5) Uani 1 1 d . . .
O400 O 0.43017(16) -0.27971(14) -0.08489(10) 0.0211(5) Uani 1 1 d . . .
H400 H 0.4036 -0.2398 -0.0746 0.025 Uiso 1 1 calc R . .
N1 N 0.15703(17) -0.06807(15) -0.17297(11) 0.0116(5) Uani 1 1 d . . .
N2 N 0.36157(18) 0.03245(15) -0.17606(11) 0.0119(5) Uani 1 1 d . . .
N3 N 0.46008(17) -0.18230(15) -0.17655(11) 0.0118(5) Uani 1 1 d . . .
N4 N 0.24657(17) -0.27751(15) -0.17651(10) 0.0120(5) Uani 1 1 d . . .
N220 N 0.5285(2) -0.07591(17) -0.08424(12) 0.0188(6) Uani 1 1 d . . .
C1 C 0.1465(2) -0.00936(19) -0.14686(13) 0.0139(6) Uani 1 1 d . . .
C2 C 0.0916(2) -0.01918(19) -0.12142(13) 0.0138(6) Uani 1 1 d . . .
C3 C 0.0857(2) 0.0444(2) -0.09237(14) 0.0181(7) Uani 1 1 d . . .
H3 H 0.1202 0.0903 -0.0880 0.022 Uiso 1 1 calc R . .
C4 C 0.0314(2) 0.0423(2) -0.06995(15) 0.0206(7) Uani 1 1 d . . .
H4 H 0.0290 0.0856 -0.0500 0.025 Uiso 1 1 calc R . .
C5 C -0.0198(2) -0.0248(2) -0.07715(14) 0.0193(7) Uani 1 1 d . . .
H5 H -0.0588 -0.0267 -0.0628 0.023 Uiso 1 1 calc R . .
C6 C -0.0145(2) -0.0884(2) -0.10497(14) 0.0172(7) Uani 1 1 d . . .
H6 H -0.0498 -0.1336 -0.1092 0.021 Uiso 1 1 calc R . .
C7 C 0.0415(2) -0.08832(19) -0.12704(13) 0.0145(6) Uani 1 1 d . . .
C8 C 0.4380(2) 0.07271(19) -0.15941(13) 0.0141(6) Uani 1 1 d . . .
C9 C 0.4440(2) 0.15469(19) -0.14102(13) 0.0157(7) Uani 1 1 d . . .
C10 C 0.5260(2) 0.1947(2) -0.12527(15) 0.0212(7) Uani 1 1 d . . .
H10 H 0.5734 0.1688 -0.1271 0.025 Uiso 1 1 calc R . .
C11 C 0.5393(2) 0.2713(2) -0.10715(16) 0.0234(8) Uani 1 1 d . . .
H11 H 0.5948 0.2980 -0.0968 0.028 Uiso 1 1 calc R . .
C12 C 0.4694(2) 0.30837(19) -0.10437(15) 0.0204(7) Uani 1 1 d . . .
H12 H 0.4778 0.3606 -0.0915 0.024 Uiso 1 1 calc R . .
C13 C 0.3886(2) 0.2701(2) -0.12010(13) 0.0169(7) Uani 1 1 d . . .
H13 H 0.3417 0.2967 -0.1181 0.020 Uiso 1 1 calc R . .
C14 C 0.3734(2) 0.19326(19) -0.13895(13) 0.0145(6) Uani 1 1 d . . .
C15 C 0.5143(2) -0.24362(19) -0.15917(13) 0.0138(6) Uani 1 1 d . . .
C16 C 0.6141(2) -0.2337(2) -0.13746(13) 0.0146(6) Uani 1 1 d . . .
C17 C 0.6665(2) -0.3023(2) -0.12243(14) 0.0199(7) Uani 1 1 d . . .
H17 H 0.6369 -0.3510 -0.1269 0.024 Uiso 1 1 calc R . .
C18 C 0.7610(2) -0.3007(2) -0.10104(14) 0.0206(7) Uani 1 1 d . . .
H18 H 0.7955 -0.3476 -0.0916 0.025 Uiso 1 1 calc R . .
C19 C 0.8036(2) -0.2289(2) -0.09380(14) 0.0191(7) Uani 1 1 d . . .
H19 H 0.8683 -0.2267 -0.0784 0.023 Uiso 1 1 calc R . .
C20 C 0.7532(2) -0.1612(2) -0.10873(13) 0.0178(7) Uani 1 1 d . . .
H20 H 0.7839 -0.1128 -0.1033 0.021 Uiso 1 1 calc R . .
C21 C 0.6569(2) -0.1614(2) -0.13190(13) 0.0149(6) Uani 1 1 d . . .
C22 C 0.2071(2) -0.31258(18) -0.15387(13) 0.0129(6) Uani 1 1 d . . .
C23 C 0.2358(2) -0.39256(19) -0.13153(13) 0.0140(6) Uani 1 1 d . . .
C24 C 0.1915(2) -0.4265(2) -0.10710(13) 0.0171(7) Uani 1 1 d . . .
H24 H 0.1487 -0.3964 -0.1033 0.020 Uiso 1 1 calc R . .
C25 C 0.2084(2) -0.5028(2) -0.08826(14) 0.0202(7) Uani 1 1 d . . .
H25 H 0.1771 -0.5251 -0.0723 0.024 Uiso 1 1 calc R . .
C26 C 0.2722(2) -0.54595(19) -0.09334(14) 0.0201(7) Uani 1 1 d . . .
H26 H 0.2848 -0.5983 -0.0806 0.024 Uiso 1 1 calc R . .
C27 C 0.3175(2) -0.51382(19) -0.11660(14) 0.0183(7) Uani 1 1 d . . .
H27 H 0.3609 -0.5446 -0.1195 0.022 Uiso 1 1 calc R . .
C28 C 0.3015(2) -0.43645(19) -0.13624(13) 0.0147(6) Uani 1 1 d . . .
C100 C 0.0167(2) -0.17082(18) -0.29957(13) 0.0130(6) Uani 1 1 d . . .
C101 C -0.0602(2) -0.19489(19) -0.35607(13) 0.0157(7) Uani 1 1 d . . .
C102 C -0.0546(3) -0.1746(2) -0.40141(15) 0.0234(8) Uani 1 1 d . . .
H102 H -0.0034 -0.1454 -0.3961 0.028 Uiso 1 1 calc R . .
C103 C -0.1236(3) -0.1971(2) -0.45439(15) 0.0283(9) Uani 1 1 d . . .
H103 H -0.1195 -0.1835 -0.4853 0.034 Uiso 1 1 calc R . .
C104 C -0.1989(2) -0.2395(2) -0.46209(15) 0.0245(8) Uani 1 1 d . . .
H104 H -0.2468 -0.2543 -0.4984 0.029 Uiso 1 1 calc R . .
C105 C -0.2039(2) -0.26006(19) -0.41680(14) 0.0187(7) Uani 1 1 d . . .
H105 H -0.2550 -0.2894 -0.4221 0.022 Uiso 1 1 calc R . .
C106 C -0.1348(2) -0.23813(19) -0.36382(14) 0.0163(7) Uani 1 1 d . . .
H106 H -0.1385 -0.2526 -0.3329 0.020 Uiso 1 1 calc R . .
C110 C 0.1483(2) 0.05760(18) -0.30018(13) 0.0137(6) Uani 1 1 d . . .
C111 C 0.0811(2) 0.09151(19) -0.35620(13) 0.0155(7) Uani 1 1 d . . .
C112 C 0.0666(3) 0.0542(2) -0.40350(15) 0.0293(9) Uani 1 1 d . . .
H112 H 0.0980 0.0070 -0.4004 0.035 Uiso 1 1 calc R . .
C113 C 0.0062(3) 0.0861(2) -0.45518(16) 0.0390(11) Uani 1 1 d . . .
H113 H -0.0026 0.0614 -0.4875 0.047 Uiso 1 1 calc R . .
C114 C -0.0418(3) 0.1541(2) -0.46000(14) 0.0246(8) Uani 1 1 d . . .
H114 H -0.0846 0.1749 -0.4956 0.030 Uiso 1 1 calc R . .
C115 C -0.0271(2) 0.19131(19) -0.41314(14) 0.0173(7) Uani 1 1 d . . .
H115 H -0.0587 0.2384 -0.4163 0.021 Uiso 1 1 calc R . .
C116 C 0.0339(2) 0.1598(2) -0.36129(14) 0.0165(7) Uani 1 1 d . . .
H116 H 0.0435 0.1853 -0.3290 0.020 Uiso 1 1 calc R . .
C120 C 0.3829(2) -0.07500(18) -0.29348(13) 0.0134(6) Uani 1 1 d . . .
C121 C 0.3740(2) -0.05224(19) -0.34671(13) 0.0151(6) Uani 1 1 d . . .
C122 C 0.2965(2) -0.0760(2) -0.39702(14) 0.0206(7) Uani 1 1 d . . .
H122 H 0.2483 -0.1040 -0.3974 0.025 Uiso 1 1 calc R . .
C123 C 0.2905(2) -0.0583(2) -0.44630(14) 0.0254(8) Uani 1 1 d . . .
H123 H 0.2381 -0.0745 -0.4805 0.031 Uiso 1 1 calc R . .
C124 C 0.3606(3) -0.0169(2) -0.44601(14) 0.0243(8) Uani 1 1 d . . .
H124 H 0.3565 -0.0057 -0.4799 0.029 Uiso 1 1 calc R . .
C125 C 0.4367(2) 0.0081(2) -0.39609(14) 0.0171(7) Uani 1 1 d . . .
H125 H 0.4842 0.0371 -0.3958 0.021 Uiso 1 1 calc R . .
C126 C 0.4430(2) -0.00931(19) -0.34684(13) 0.0147(6) Uani 1 1 d . . .
H126 H 0.4949 0.0081 -0.3128 0.018 Uiso 1 1 calc R . .
C130 C 0.2461(2) -0.30002(19) -0.29846(13) 0.0144(6) Uani 1 1 d . . .
C131 C 0.2237(2) -0.33461(19) -0.35292(13) 0.0154(6) Uani 1 1 d . . .
C132 C 0.1509(2) -0.3048(2) -0.40264(14) 0.0202(7) Uani 1 1 d . . .
H132 H 0.1160 -0.2620 -0.4023 0.024 Uiso 1 1 calc R . .
C133 C 0.1295(3) -0.3376(2) -0.45245(14) 0.0220(7) Uani 1 1 d . . .
H133 H 0.0798 -0.3172 -0.4863 0.026 Uiso 1 1 calc R . .
C134 C 0.1803(2) -0.4001(2) -0.45317(14) 0.0204(7) Uani 1 1 d . . .
H134 H 0.1657 -0.4225 -0.4874 0.024 Uiso 1 1 calc R . .
C135 C 0.2526(2) -0.4295(2) -0.40366(15) 0.0226(8) Uani 1 1 d . . .
H135 H 0.2872 -0.4725 -0.4041 0.027 Uiso 1 1 calc R . .
C136 C 0.2748(2) -0.3970(2) -0.35365(15) 0.0198(7) Uani 1 1 d . . .
H136 H 0.3249 -0.4172 -0.3199 0.024 Uiso 1 1 calc R . .
C220 C 0.6146(3) -0.0597(3) -0.04320(16) 0.0305(9) Uani 1 1 d . . .
H220 H 0.6584 -0.0451 -0.0524 0.037 Uiso 1 1 calc R . .
C221 C 0.6428(3) -0.0633(3) 0.01158(16) 0.0364(10) Uani 1 1 d . . .
H221 H 0.7045 -0.0510 0.0397 0.044 Uiso 1 1 calc R . .
C222 C 0.5799(3) -0.0849(2) 0.02521(16) 0.0370(10) Uani 1 1 d . . .
H222 H 0.5977 -0.0878 0.0629 0.044 Uiso 1 1 calc R . .
C223 C 0.4910(4) -0.1023(3) -0.01651(18) 0.0389(11) Uani 1 1 d . . .
H223 H 0.4463 -0.1175 -0.0082 0.047 Uiso 1 1 calc R . .
C224 C 0.4682(3) -0.0974(2) -0.07076(16) 0.0274(8) Uani 1 1 d . . .
H224 H 0.4070 -0.1097 -0.0996 0.033 Uiso 1 1 calc R . .
C400 C 0.5120(3) -0.3162(3) -0.04146(16) 0.0327(9) Uani 1 1 d . . .
H40A H 0.4955 -0.3642 -0.0300 0.049 Uiso 1 1 calc R . .
H40B H 0.5438 -0.2806 -0.0098 0.049 Uiso 1 1 calc R . .
H40C H 0.5528 -0.3288 -0.0548 0.049 Uiso 1 1 calc R . .
N200 N 0.1322(2) -0.50803(19) -0.25868(12) 0.0243(7) Uani 1 1 d . . .
H200 H 0.1684 -0.5443 -0.2587 0.029 Uiso 1 1 calc R . .
C200 C 0.0876(2) -0.5210(2) -0.23291(15) 0.0250(8) Uani 1 1 d . . .
H20A H 0.0956 -0.5694 -0.2147 0.030 Uiso 1 1 calc R . .
C201 C 0.0300(2) -0.4656(2) -0.23211(15) 0.0255(8) Uani 1 1 d . . .
H201 H -0.0023 -0.4758 -0.2141 0.031 Uiso 1 1 calc R . .
C202 C 0.0199(3) -0.3945(2) -0.25810(15) 0.0265(8) Uani 1 1 d . . .
H202 H -0.0188 -0.3552 -0.2578 0.032 Uiso 1 1 calc R . .
C203 C 0.0670(3) -0.3819(2) -0.28440(16) 0.0271(9) Uani 1 1 d . . .
H203 H 0.0615 -0.3336 -0.3022 0.033 Uiso 1 1 calc R . .
C204 C 0.1224(3) -0.4405(2) -0.28441(16) 0.0261(8) Uani 1 1 d . . .
H204 H 0.1540 -0.4326 -0.3031 0.031 Uiso 1 1 calc R . .
N210 N 0.7602(2) -0.1161(2) -0.24301(13) 0.0159(7) Uani 0.85 1 d P A 1
C210 C 0.7896(3) -0.1900(3) -0.23041(17) 0.0216(9) Uani 0.85 1 d P A 1
H210 H 0.8504 -0.2027 -0.2207 0.026 Uiso 0.85 1 calc PR A 1
C211 C 0.7333(3) -0.2475(2) -0.23127(16) 0.0210(9) Uani 0.85 1 d P A 1
H211 H 0.7551 -0.2997 -0.2223 0.025 Uiso 0.85 1 calc PR A 1
C212 C 0.6456(7) -0.2297(4) -0.2451(5) 0.0186(16) Uani 0.85 1 d P A 1
H212 H 0.6058 -0.2691 -0.2459 0.022 Uiso 0.85 1 calc PR A 1
C213 C 0.6151(3) -0.1512(3) -0.25811(17) 0.0211(9) Uani 0.85 1 d P A 1
H213 H 0.5549 -0.1368 -0.2674 0.025 Uiso 0.85 1 calc PR A 1
C214 C 0.6745(3) -0.0968(3) -0.25693(17) 0.0209(9) Uani 0.85 1 d P A 1
H214 H 0.6546 -0.0442 -0.2662 0.025 Uiso 0.85 1 calc PR A 1
N230 N 0.640(5) -0.211(4) -0.248(3) 0.047(9) Uani 0.15 1 d PU B 2
C230 C 0.562(3) -0.212(2) -0.2660(15) 0.051(7) Uani 0.15 1 d PU B 2
H230 H 0.5335 -0.1633 -0.2825 0.062 Uiso 0.15 1 calc PR B 2
C231 C 0.500(2) -0.267(2) -0.2694(16) 0.054(7) Uani 0.15 1 d PU B 2
H231 H 0.4374 -0.2528 -0.2846 0.064 Uiso 0.15 1 calc PR B 2
C232 C 0.530(3) -0.346(2) -0.2499(14) 0.051(6) Uani 0.15 1 d PU B 2
H232 H 0.4911 -0.3862 -0.2505 0.061 Uiso 0.15 1 calc PR B 2
C233 C 0.627(3) -0.356(2) -0.2297(15) 0.055(7) Uani 0.15 1 d PU B 2
H233 H 0.6553 -0.4049 -0.2160 0.066 Uiso 0.15 1 calc PR B 2
C234 C 0.682(3) -0.289(3) -0.2300(14) 0.057(7) Uani 0.15 1 d PU B 2
H234 H 0.7444 -0.2961 -0.2185 0.068 Uiso 0.15 1 calc PR B 2
O410 O 0.3486(2) -0.2437(2) -0.02557(13) 0.0396(7) Uani 1 1 d U . .
H410 H 0.3811 -0.2635 0.0061 0.059 Uiso 1 1 calc R . .
C410 C 0.2797(4) -0.1958(5) -0.0274(3) 0.085(3) Uani 1 1 d U . .
H41A H 0.3078 -0.1615 0.0051 0.127 Uiso 1 1 calc R . .
H41B H 0.2329 -0.2286 -0.0272 0.127 Uiso 1 1 calc R . .
H41C H 0.2506 -0.1642 -0.0612 0.127 Uiso 1 1 calc R . .

loop_
_atom_site_aniso_label
_atom_site_aniso_U_11
_atom_site_aniso_U_22
_atom_site_aniso_U_33
_atom_site_aniso_U_23
_atom_site_aniso_U_13
_atom_site_aniso_U_12
Dy1 0.00594(9) 0.01040(10) 0.00717(10) -0.00052(6) 0.00137(7) -0.00023(6)
Ga1 0.01032(18) 0.01161(18) 0.01267(19) 0.00055(14) 0.00533(15) 0.00057(14)
Ga2 0.00880(18) 0.01223(18) 0.01032(18) -0.00094(14) 0.00356(15) -0.00052(14)
Ga3 0.00744(18) 0.01317(19) 0.00965(18) -0.00075(14) 0.00223(15) -0.00044(14)
Ga4 0.00798(18) 0.01216(18) 0.01347(19) 0.00001(14) 0.00352(15) 0.00054(14)
O1 0.0145(11) 0.0138(11) 0.0129(11) -0.0015(8) 0.0069(9) -0.0019(9)
O2 0.0138(11) 0.0160(11) 0.0167(11) -0.0014(9) 0.0108(9) -0.0011(9)
O3 0.0164(11) 0.0152(11) 0.0183(11) -0.0012(9) 0.0103(10) -0.0009(9)
O4 0.0107(11) 0.0167(11) 0.0184(11) -0.0009(9) 0.0063(9) -0.0002(9)
O5 0.0104(10) 0.0130(11) 0.0143(11) -0.0055(9) 0.0039(9) -0.0018(8)
O6 0.0153(11) 0.0158(11) 0.0183(11) -0.0030(9) 0.0083(10) -0.0020(9)
O7 0.0118(11) 0.0138(11) 0.0175(11) -0.0001(9) 0.0070(9) 0.0004(8)
O8 0.0044(10) 0.0156(11) 0.0140(11) 0.0007(9) 0.0022(8) -0.0005(8)
O9 0.0104(11) 0.0165(11) 0.0163(11) 0.0018(9) 0.0038(9) -0.0009(9)
O10 0.0119(10) 0.0147(11) 0.0164(11) 0.0044(9) 0.0069(9) 0.0027(9)
O11 0.0125(10) 0.0107(10) 0.0173(11) 0.0051(9) 0.0084(9) 0.0037(8)
O12 0.0141(11) 0.0148(11) 0.0176(11) 0.0013(9) 0.0071(9) 0.0031(9)
O100 0.0123(11) 0.0183(11) 0.0143(11) 0.0012(9) 0.0049(9) 0.0002(9)
O101 0.0067(11) 0.0181(12) 0.0152(11) 0.0005(9) 0.0016(9) -0.0001(8)
O110 0.0128(11) 0.0167(11) 0.0124(11) -0.0006(9) 0.0038(9) 0.0002(9)
O111 0.0152(11) 0.0147(11) 0.0156(11) 0.0035(9) 0.0066(9) 0.0023(9)
O120 0.0109(11) 0.0219(12) 0.0111(11) 0.0009(9) 0.0038(9) -0.0004(9)
O121 0.0140(11) 0.0208(11) 0.0142(11) -0.0020(9) 0.0089(10) -0.0030(9)
O130 0.0154(11) 0.0172(11) 0.0133(11) -0.0016(9) 0.0043(9) 0.0007(9)
O131 0.0121(11) 0.0150(11) 0.0151(11) -0.0041(9) 0.0034(9) -0.0005(9)
O400 0.0171(12) 0.0250(13) 0.0138(11) -0.0027(10) 0.0032(10) 0.0028(10)
N1 0.0078(12) 0.0171(13) 0.0107(12) 0.0011(10) 0.0054(10) -0.0003(10)
N2 0.0112(12) 0.0094(12) 0.0116(12) -0.0016(10) 0.0038(11) -0.0010(10)
N3 0.0049(12) 0.0168(13) 0.0103(12) -0.0006(10) 0.0018(10) 0.0011(10)
N4 0.0108(12) 0.0069(12) 0.0110(12) 0.0022(10) 0.0008(10) 0.0003(10)
N220 0.0192(14) 0.0192(14) 0.0132(14) -0.0007(11) 0.0054(12) -0.0004(11)
C1 0.0083(14) 0.0167(16) 0.0078(14) 0.0006(12) -0.0016(12) 0.0012(12)
C2 0.0107(14) 0.0188(16) 0.0086(14) 0.0012(12) 0.0029(12) 0.0019(12)
C3 0.0175(16) 0.0178(16) 0.0174(16) -0.0017(13) 0.0083(14) -0.0009(13)
C4 0.0243(18) 0.0216(17) 0.0202(17) -0.0022(14) 0.0148(15) 0.0034(14)
C5 0.0168(16) 0.0256(18) 0.0172(16) 0.0030(14) 0.0103(14) 0.0034(14)
C6 0.0134(15) 0.0212(17) 0.0159(16) 0.0026(13) 0.0071(13) -0.0002(13)
C7 0.0096(14) 0.0164(16) 0.0087(14) 0.0015(12) -0.0010(12) 0.0045(12)
C8 0.0105(15) 0.0169(16) 0.0109(15) 0.0010(12) 0.0031(12) 0.0000(12)
C9 0.0174(16) 0.0129(16) 0.0128(15) 0.0001(12) 0.0052(13) -0.0028(13)
C10 0.0164(17) 0.0198(17) 0.0252(18) 0.0001(14) 0.0097(15) 0.0020(13)
C11 0.0169(17) 0.0185(17) 0.0297(19) -0.0023(15) 0.0090(15) -0.0073(14)
C12 0.0221(18) 0.0110(15) 0.0234(18) -0.0021(13) 0.0091(15) -0.0026(13)
C13 0.0164(16) 0.0186(16) 0.0130(15) 0.0005(13) 0.0060(13) 0.0011(13)
C14 0.0145(15) 0.0174(16) 0.0081(14) 0.0027(12) 0.0036(12) -0.0026(12)
C15 0.0120(15) 0.0174(16) 0.0096(14) -0.0021(12) 0.0042(12) -0.0010(12)
C16 0.0086(14) 0.0238(17) 0.0102(14) 0.0002(12) 0.0043(12) 0.0012(13)
C17 0.0194(17) 0.0204(17) 0.0194(17) -0.0001(13) 0.0100(14) -0.0017(14)
C18 0.0160(16) 0.0230(18) 0.0198(17) 0.0035(14) 0.0076(14) 0.0086(14)
C19 0.0078(14) 0.0328(19) 0.0139(16) 0.0036(14) 0.0039(13) 0.0018(13)
C20 0.0121(15) 0.0243(18) 0.0138(16) 0.0006(13) 0.0047(13) -0.0014(13)
C21 0.0123(15) 0.0221(17) 0.0071(14) 0.0004(12) 0.0029(12) 0.0036(13)
C22 0.0085(14) 0.0144(15) 0.0107(14) -0.0009(12) 0.0017(12) -0.0003(12)
C23 0.0137(15) 0.0114(15) 0.0105(15) 0.0012(12) 0.0021(13) 0.0008(12)
C24 0.0134(15) 0.0203(17) 0.0127(15) 0.0020(13) 0.0037(13) 0.0028(13)
C25 0.0198(17) 0.0210(17) 0.0155(16) 0.0031(13) 0.0065(14) -0.0047(14)
C26 0.0250(18) 0.0111(15) 0.0144(16) 0.0025(12) 0.0039(14) 0.0012(13)
C27 0.0153(16) 0.0158(16) 0.0163(16) 0.0004(13) 0.0034(13) 0.0032(13)
C28 0.0103(15) 0.0188(16) 0.0078(14) -0.0024(12) 0.0000(12) -0.0045(12)
C100 0.0093(14) 0.0117(14) 0.0132(15) 0.0011(12) 0.0029(13) 0.0038(12)
C101 0.0128(15) 0.0148(15) 0.0140(16) -0.0017(12) 0.0035(13) 0.0021(12)
C102 0.0194(18) 0.032(2) 0.0165(17) -0.0033(14) 0.0081(15) -0.0097(15)
C103 0.029(2) 0.041(2) 0.0122(17) -0.0050(15) 0.0094(16) -0.0119(17)
C104 0.0190(17) 0.0292(19) 0.0149(17) -0.0059(14) 0.0019(14) -0.0049(15)
C105 0.0143(16) 0.0157(16) 0.0193(17) -0.0019(13) 0.0043(14) -0.0010(13)
C106 0.0133(15) 0.0178(16) 0.0143(16) -0.0006(13) 0.0051(13) -0.0019(13)
C110 0.0109(15) 0.0150(15) 0.0147(16) 0.0009(12) 0.0065(13) -0.0026(12)
C111 0.0131(15) 0.0169(16) 0.0128(16) 0.0004(12) 0.0044(13) -0.0021(13)
C112 0.041(2) 0.0180(18) 0.0181(18) 0.0011(14) 0.0088(17) 0.0118(16)
C113 0.059(3) 0.028(2) 0.0123(18) -0.0039(15) 0.0072(19) 0.013(2)
C114 0.0254(19) 0.0190(17) 0.0125(16) 0.0023(13) -0.0013(14) 0.0016(15)
C115 0.0151(16) 0.0156(16) 0.0180(16) 0.0034(13) 0.0067(14) 0.0009(13)
C116 0.0117(15) 0.0196(17) 0.0140(16) -0.0001(13) 0.0041(13) 0.0008(13)
C120 0.0135(15) 0.0141(15) 0.0125(15) 0.0003(12) 0.0069(13) 0.0035(12)
C121 0.0118(15) 0.0191(16) 0.0109(15) 0.0009(12) 0.0036(13) 0.0027(12)
C122 0.0118(16) 0.0310(19) 0.0137(16) 0.0015(14) 0.0032(14) -0.0048(14)
C123 0.0171(17) 0.037(2) 0.0102(16) 0.0009(14) -0.0007(14) -0.0076(15)
C124 0.0245(19) 0.033(2) 0.0118(16) 0.0065(14) 0.0074(15) -0.0015(16)
C125 0.0153(16) 0.0185(16) 0.0164(16) 0.0032(13) 0.0077(14) -0.0012(13)
C126 0.0109(15) 0.0174(16) 0.0105(15) 0.0005(12) 0.0020(12) -0.0007(12)
C130 0.0107(15) 0.0146(15) 0.0159(16) -0.0027(12) 0.0056(13) -0.0042(12)
C131 0.0140(15) 0.0159(15) 0.0143(16) -0.0027(12) 0.0062(13) -0.0029(12)
C132 0.0210(17) 0.0168(16) 0.0172(17) -0.0002(13) 0.0064(14) 0.0029(13)
C133 0.0233(18) 0.0219(18) 0.0141(16) 0.0016(13) 0.0055(14) 0.0027(14)
C134 0.0214(17) 0.0228(17) 0.0152(16) -0.0064(14) 0.0086(14) -0.0037(14)
C135 0.0208(18) 0.0233(18) 0.0201(17) -0.0061(14) 0.0084(15) 0.0053(14)
C136 0.0156(16) 0.0211(17) 0.0173(17) -0.0017(14) 0.0051(14) 0.0041(14)
C220 0.0194(18) 0.046(2) 0.0175(18) -0.0023(17) 0.0040(15) -0.0039(17)
C221 0.033(2) 0.045(3) 0.0143(18) -0.0025(17) 0.0007(17) 0.0026(19)
C222 0.060(3) 0.030(2) 0.0149(18) 0.0017(16) 0.015(2) -0.002(2)
C223 0.057(3) 0.039(2) 0.025(2) -0.0061(18) 0.025(2) -0.019(2)
C224 0.035(2) 0.028(2) 0.0202(18) -0.0067(15) 0.0155(17) -0.0113(17)
C400 0.025(2) 0.049(3) 0.0163(18) 0.0009(17) 0.0060(16) 0.0124(18)
N200 0.0163(14) 0.0276(16) 0.0196(15) -0.0073(13) 0.0032(12) -0.0024(12)
C200 0.0188(17) 0.0284(19) 0.0177(17) -0.0004(15) 0.0028(15) -0.0103(15)
C201 0.0151(17) 0.036(2) 0.0176(17) -0.0034(15) 0.0034(14) -0.0081(15)
C202 0.0167(18) 0.0296(19) 0.0204(18) -0.0080(15) 0.0013(15) -0.0042(15)
C203 0.024(2) 0.0233(19) 0.0238(19) -0.0022(15) 0.0054(16) -0.0069(15)
C204 0.0209(18) 0.030(2) 0.0225(18) -0.0038(15) 0.0081(15) -0.0083(15)
N210 0.0108(16) 0.0207(18) 0.0113(15) 0.0011(12) 0.0027(13) -0.0004(12)
C210 0.016(2) 0.029(2) 0.0149(19) -0.0008(16) 0.0051(17) 0.0061(17)
C211 0.025(2) 0.020(2) 0.0109(18) -0.0033(15) 0.0052(17) 0.0010(17)
C212 0.025(3) 0.019(3) 0.010(3) -0.002(2) 0.008(2) -0.004(2)
C213 0.016(2) 0.030(3) 0.017(2) -0.0005(18) 0.0080(17) 0.0035(18)
C214 0.020(2) 0.023(2) 0.0157(19) 0.0009(16) 0.0068(17) 0.0062(17)
N230 0.052(15) 0.074(19) 0.024(19) -0.02(2) 0.026(16) -0.021(17)
C230 0.059(15) 0.062(15) 0.053(17) -0.013(14) 0.043(15) -0.003(12)
C231 0.037(13) 0.049(14) 0.069(19) -0.014(14) 0.024(14) 0.002(10)
C232 0.061(14) 0.051(13) 0.041(15) -0.016(12) 0.028(14) 0.004(12)
C233 0.061(14) 0.056(15) 0.046(16) -0.017(14) 0.028(14) 0.020(11)
C234 0.047(14) 0.09(2) 0.028(14) -0.032(15) 0.014(13) -0.001(12)
O410 0.0332(16) 0.0519(19) 0.0357(16) -0.0064(14) 0.0196(14) 0.0016(14)
C410 0.028(3) 0.146(7) 0.056(4) -0.052(4) 0.006(3) 0.014(3)

loop_
_atom_type_symbol
_atom_type_description
_atom_type_scat_dispersion_real
_atom_type_scat_dispersion_imag
_atom_type_scat_source
C C 0.0181 0.0091 'International Tables Vol C Tables 4.2.6.8 and 6.1.1.4'
H H 0.0000 0.0000 'International Tables Vol C Tables 4.2.6.8 and 6.1.1.4'
N N 0.0311 0.0180 'International Tables Vol C Tables 4.2.6.8 and 6.1.1.4'
O O 0.0492 0.0322 'International Tables Vol C Tables 4.2.6.8 and 6.1.1.4'
Ga Ga -1.2846 0.7763 'International Tables Vol C Tables 4.2.6.8 and 6.1.1.4'
Dy Dy -9.8046 9.8477 'International Tables Vol C Tables 4.2.6.8 and 6.1.1.4'

loop_
_geom_angle_atom_site_label_1
_geom_angle_atom_site_label_2
_geom_angle_atom_site_label_3
_geom_angle
O121 Dy1 O8 82.01(8)
O121 Dy1 O131 77.55(8)
O8 Dy1 O131 78.97(8)
O121 Dy1 O5 77.24(8)
O8 Dy1 O5 70.28(8)
O131 Dy1 O5 142.41(8)
O121 Dy1 O11 146.78(8)
O8 Dy1 O11 69.36(7)
O131 Dy1 O11 80.65(8)
O5 Dy1 O11 107.06(8)
O121 Dy1 O2 138.16(8)
O8 Dy1 O2 106.58(8)
O131 Dy1 O2 143.89(8)
O5 Dy1 O2 68.19(8)
O11 Dy1 O2 68.93(8)
O121 Dy1 O111 75.98(8)
O8 Dy1 O111 146.30(8)
O131 Dy1 O111 119.72(8)
O5 Dy1 O111 80.08(8)
O11 Dy1 O111 137.10(8)
O2 Dy1 O111 75.52(8)
O121 Dy1 O101 123.27(8)
O8 Dy1 O101 139.05(8)
O131 Dy1 O101 76.66(8)
O5 Dy1 O101 140.89(8)
O11 Dy1 O101 74.55(8)
O2 Dy1 O101 76.83(8)
O111 Dy1 O101 74.64(8)
O3 Ga1 O100 97.95(10)
O3 Ga1 O10 92.32(10)
O100 Ga1 O10 104.32(10)
O3 Ga1 O11 163.35(10)
O100 Ga1 O11 98.48(10)
O10 Ga1 O11 81.02(9)
O3 Ga1 N1 90.76(10)
O100 Ga1 N1 111.66(10)
O10 Ga1 N1 143.08(10)
O11 Ga1 N1 85.68(10)
O6 Ga2 O110 97.78(10)
O6 Ga2 O1 90.16(10)
O110 Ga2 O1 109.50(10)
O6 Ga2 N2 91.85(10)
O110 Ga2 N2 109.66(10)
O1 Ga2 N2 140.12(10)
O6 Ga2 O2 163.48(10)
O110 Ga2 O2 97.97(10)
O1 Ga2 O2 79.92(9)
N2 Ga2 O2 87.50(10)
O9 Ga3 O5 175.80(10)
O9 Ga3 O4 96.39(10)
O5 Ga3 O4 81.09(9)
O9 Ga3 N3 92.84(10)
O5 Ga3 N3 89.16(10)
O4 Ga3 N3 167.23(10)
O9 Ga3 O120 92.32(10)
O5 Ga3 O120 91.08(9)
O4 Ga3 O120 90.84(10)
N3 Ga3 O120 97.60(10)
O9 Ga3 N220 89.42(11)
O5 Ga3 N220 86.98(10)
O4 Ga3 N220 84.23(10)
N3 Ga3 N220 87.06(11)
O120 Ga3 N220 174.93(10)
O12 Ga4 O7 98.55(10)
O12 Ga4 O8 175.65(10)
O7 Ga4 O8 81.99(9)
O12 Ga4 O130 91.73(10)
O7 Ga4 O130 94.09(10)
O8 Ga4 O130 92.54(9)
O12 Ga4 N4 91.52(10)
O7 Ga4 N4 160.58(10)
O8 Ga4 N4 86.75(10)
O130 Ga4 N4 102.20(10)
O12 Ga4 O400 87.68(10)
O7 Ga4 O400 81.63(9)
O8 Ga4 O400 88.13(9)
O130 Ga4 O400 175.53(9)
N4 Ga4 O400 82.25(10)
C1 O1 Ga2 113.7(2)
N1 O2 Ga2 113.82(17)
N1 O2 Dy1 125.96(17)
Ga2 O2 Dy1 118.98(10)
C7 O3 Ga1 129.8(2)
C8 O4 Ga3 111.4(2)
N2 O5 Ga3 111.66(17)
N2 O5 Dy1 125.89(17)
Ga3 O5 Dy1 121.11(10)
C14 O6 Ga2 128.9(2)
C15 O7 Ga4 111.63(19)
N3 O8 Ga4 111.50(17)
N3 O8 Dy1 123.77(17)
Ga4 O8 Dy1 121.74(10)
C21 O9 Ga3 126.7(2)
C22 O10 Ga1 112.8(2)
N4 O11 Ga1 112.63(17)
N4 O11 Dy1 124.74(17)
Ga1 O11 Dy1 120.46(10)
C28 O12 Ga4 126.8(2)
C100 O100 Ga1 120.5(2)
C100 O101 Dy1 141.6(2)
C110 O110 Ga2 122.0(2)
C110 O111 Dy1 143.7(2)
C120 O120 Ga3 127.9(2)
C120 O121 Dy1 140.4(2)
C130 O130 Ga4 128.0(2)
C130 O131 Dy1 136.9(2)
C400 O400 Ga4 125.4(2)
C400 O400 H400 117.3
Ga4 O400 H400 117.3
C1 N1 O2 111.3(3)
C1 N1 Ga1 130.4(2)
O2 N1 Ga1 118.23(19)
C8 N2 O5 112.6(3)
C8 N2 Ga2 130.7(2)
O5 N2 Ga2 116.67(18)
C15 N3 O8 112.6(3)
C15 N3 Ga3 129.5(2)
O8 N3 Ga3 116.58(18)
C22 N4 O11 112.2(3)
C22 N4 Ga4 128.9(2)
O11 N4 Ga4 117.83(19)
C224 N220 C220 118.0(3)
C224 N220 Ga3 122.4(2)
C220 N220 Ga3 119.6(3)
O1 C1 N1 120.6(3)
O1 C1 C2 119.0(3)
N1 C1 C2 120.4(3)
C3 C2 C7 119.1(3)
C3 C2 C1 117.8(3)
C7 C2 C1 123.1(3)
C4 C3 C2 121.9(3)
C4 C3 H3 119.1
C2 C3 H3 119.1
C3 C4 C5 118.7(3)
C3 C4 H4 120.7
C5 C4 H4 120.7
C6 C5 C4 120.6(3)
C6 C5 H5 119.7
C4 C5 H5 119.7
C5 C6 C7 121.9(3)
C5 C6 H6 119.1
C7 C6 H6 119.1
O3 C7 C6 117.3(3)
O3 C7 C2 124.8(3)
C6 C7 C2 117.9(3)
O4 C8 N2 121.6(3)
O4 C8 C9 119.1(3)
N2 C8 C9 119.3(3)
C10 C9 C14 119.5(3)
C10 C9 C8 116.4(3)
C14 C9 C8 124.1(3)
C11 C10 C9 121.3(3)
C11 C10 H10 119.3
C9 C10 H10 119.3
C10 C11 C12 118.6(3)
C10 C11 H11 120.7
C12 C11 H11 120.7
C13 C12 C11 120.7(3)
C13 C12 H12 119.7
C11 C12 H12 119.7
C12 C13 C14 121.7(3)
C12 C13 H13 119.1
C14 C13 H13 119.1
O6 C14 C13 116.9(3)
O6 C14 C9 124.8(3)
C13 C14 C9 118.2(3)
O7 C15 N3 121.7(3)
O7 C15 C16 118.9(3)
N3 C15 C16 119.4(3)
C17 C16 C21 119.8(3)
C17 C16 C15 116.0(3)
C21 C16 C15 124.3(3)
C18 C17 C16 121.4(3)
C18 C17 H17 119.3
C16 C17 H17 119.3
C19 C18 C17 118.7(3)
C19 C18 H18 120.7
C17 C18 H18 120.7
C20 C19 C18 120.6(3)
C20 C19 H19 119.7
C18 C19 H19 119.7
C19 C20 C21 121.9(3)
C19 C20 H20 119.1
C21 C20 H20 119.1
O9 C21 C16 126.3(3)
O9 C21 C20 116.1(3)
C16 C21 C20 117.6(3)
O10 C22 N4 121.1(3)
O10 C22 C23 118.9(3)
N4 C22 C23 120.0(3)
C24 C23 C28 119.5(3)
C24 C23 C22 117.1(3)
C28 C23 C22 123.3(3)
C25 C24 C23 122.0(3)
C25 C24 H24 119.0
C23 C24 H24 119.0
C24 C25 C26 118.4(3)
C24 C25 H25 120.8
C26 C25 H25 120.8
C27 C26 C25 120.9(3)
C27 C26 H26 119.6
C25 C26 H26 119.6
C26 C27 C28 121.9(3)
C26 C27 H27 119.1
C28 C27 H27 119.1
O12 C28 C27 116.7(3)
O12 C28 C23 126.0(3)
C27 C28 C23 117.4(3)
O101 C100 O100 124.0(3)
O101 C100 C101 119.3(3)
O100 C100 C101 116.7(3)
C106 C101 C102 119.9(3)
C106 C101 C100 121.7(3)
C102 C101 C100 118.4(3)
C103 C102 C101 120.2(3)
C103 C102 H102 119.9
C101 C102 H102 119.9
C102 C103 C104 119.8(3)
C102 C103 H103 120.1
C104 C103 H103 120.1
C105 C104 C103 119.9(3)
C105 C104 H104 120.1
C103 C104 H104 120.1
C104 C105 C106 120.5(3)
C104 C105 H105 119.8
C106 C105 H105 119.8
C105 C106 C101 119.8(3)
C105 C106 H106 120.1
C101 C106 H106 120.1
O111 C110 O110 124.9(3)
O111 C110 C111 118.8(3)
O110 C110 C111 116.3(3)
C116 C111 C112 119.6(3)
C116 C111 C110 120.8(3)
C112 C111 C110 119.6(3)
C113 C112 C111 119.8(3)
C113 C112 H112 120.1
C111 C112 H112 120.1
C112 C113 C114 120.2(4)
C112 C113 H113 119.9
C114 C113 H113 119.9
C115 C114 C113 120.0(3)
C115 C114 H114 120.0
C113 C114 H114 120.0
C114 C115 C116 119.9(3)
C114 C115 H115 120.0
C116 C115 H115 120.0
C111 C116 C115 120.4(3)
C111 C116 H116 119.8
C115 C116 H116 119.8
O121 C120 O120 125.5(3)
O121 C120 C121 118.3(3)
O120 C120 C121 116.2(3)
C126 C121 C122 119.6(3)
C126 C121 C120 120.8(3)
C122 C121 C120 119.6(3)
C123 C122 C121 119.6(3)
C123 C122 H122 120.2
C121 C122 H122 120.2
C122 C123 C124 120.5(3)
C122 C123 H123 119.8
C124 C123 H123 119.8
C125 C124 C123 120.0(3)
C125 C124 H124 120.0
C123 C124 H124 120.0
C126 C125 C124 119.8(3)
C126 C125 H125 120.1
C124 C125 H125 120.1
C125 C126 C121 120.6(3)
C125 C126 H126 119.7
C121 C126 H126 119.7
O131 C130 O130 125.8(3)
O131 C130 C131 118.8(3)
O130 C130 C131 115.4(3)
C136 C131 C132 119.8(3)
C136 C131 C130 120.1(3)
C132 C131 C130 120.1(3)
C133 C132 C131 120.0(3)
C133 C132 H132 120.0
C131 C132 H132 120.0
C132 C133 C134 120.2(3)
C132 C133 H133 119.9
C134 C133 H133 119.9
C135 C134 C133 119.6(3)
C135 C134 H134 120.2
C133 C134 H134 120.2
C136 C135 C134 120.7(3)
C136 C135 H135 119.7
C134 C135 H135 119.7
C135 C136 C131 119.8(3)
C135 C136 H136 120.1
C131 C136 H136 120.1
N220 C220 C221 123.0(4)
N220 C220 H220 118.5
C221 C220 H220 118.5
C220 C221 C222 118.8(4)
C220 C221 H221 120.6
C222 C221 H221 120.6
C221 C222 C223 119.1(4)
C221 C222 H222 120.5
C223 C222 H222 120.5
C222 C223 C224 118.5(4)
C222 C223 H223 120.8
C224 C223 H223 120.8
N220 C224 C223 122.7(4)
N220 C224 H224 118.6
C223 C224 H224 118.6
O400 C400 H40A 109.5
O400 C400 H40B 109.5
H40A C400 H40B 109.5
O400 C400 H40C 109.5
H40A C400 H40C 109.5
H40B C400 H40C 109.5
C200 N200 C204 120.5(4)
C200 N200 H200 119.7
C204 N200 H200 119.7
N200 C200 C201 121.4(4)
N200 C200 H20A 119.3
C201 C200 H20A 119.3
C200 C201 C202 118.9(4)
C200 C201 H201 120.6
C202 C201 H201 120.6
C203 C202 C201 119.1(4)
C203 C202 H202 120.5
C201 C202 H202 120.5
C202 C203 C204 119.0(4)
C202 C203 H203 120.5
C204 C203 H203 120.5
N200 C204 C203 121.2(4)
N200 C204 H204 119.4
C203 C204 H204 119.4
C210 N210 C214 120.6(4)
N210 C210 C211 121.1(4)
N210 C210 H210 119.4
C211 C210 H210 119.4
C210 C211 C212 119.8(5)
C210 C211 H211 120.1
C212 C211 H211 120.1
C211 C212 C213 118.7(7)
C211 C212 H212 120.6
C213 C212 H212 120.6
C214 C213 C212 118.5(6)
C214 C213 H213 120.8
C212 C213 H213 120.8
N210 C214 C213 121.3(4)
N210 C214 H214 119.3
C213 C214 H214 119.3
C230 N230 C234 113(6)
N230 C230 C231 134(5)
N230 C230 H230 112.8
C231 C230 H230 112.8
C230 C231 C232 121(3)
C230 C231 H231 119.6
C232 C231 H231 119.6
C233 C232 C231 111(4)
C233 C232 H232 124.7
C231 C232 H232 124.7
C232 C233 C234 120(3)
C232 C233 H233 119.8
C234 C233 H233 119.8
N230 C234 C233 120(4)
N230 C234 H234 119.8
C233 C234 H234 119.8
C410 O410 H410 109.5
O410 C410 H41A 109.5
O410 C410 H41B 109.5
H41A C410 H41B 109.5
O410 C410 H41C 109.5
H41A C410 H41C 109.5
H41B C410 H41C 109.5

loop_
_geom_bond_atom_site_label_1
_geom_bond_atom_site_label_2
_geom_bond_distance
Dy1 O121 2.293(2)
Dy1 O8 2.315(2)
Dy1 O131 2.319(2)
Dy1 O5 2.325(2)
Dy1 O11 2.330(2)
Dy1 O2 2.340(2)
Dy1 O111 2.368(2)
Dy1 O101 2.368(2)
Ga1 O3 1.870(2)
Ga1 O100 1.915(2)
Ga1 O10 1.925(2)
Ga1 O11 1.943(2)
Ga1 N1 1.975(3)
Ga2 O6 1.871(2)
Ga2 O110 1.915(2)
Ga2 O1 1.929(2)
Ga2 N2 1.952(3)
Ga2 O2 1.953(2)
Ga3 O9 1.870(2)
Ga3 O5 1.954(2)
Ga3 O4 1.959(2)
Ga3 N3 1.978(3)
Ga3 O120 1.996(2)
Ga3 N220 2.208(3)
Ga4 O12 1.871(2)
Ga4 O7 1.927(2)
Ga4 O8 1.951(2)
Ga4 O130 1.974(2)
Ga4 N4 1.990(3)
Ga4 O400 2.287(2)
O1 C1 1.297(4)
O2 N1 1.391(3)
O3 C7 1.330(4)
O4 C8 1.285(4)
O5 N2 1.400(3)
O6 C14 1.336(4)
O7 C15 1.299(4)
O8 N3 1.402(3)
O9 C21 1.338(4)
O10 C22 1.302(4)
O11 N4 1.402(3)
O12 C28 1.328(4)
O100 C100 1.287(4)
O101 C100 1.246(4)
O110 C110 1.285(4)
O111 C110 1.246(4)
O120 C120 1.276(4)
O121 C120 1.251(4)
O130 C130 1.272(4)
O131 C130 1.248(4)
O400 C400 1.428(4)
O400 H400 0.9500
N1 C1 1.320(4)
N2 C8 1.324(4)
N3 C15 1.313(4)
N4 C22 1.303(4)
N220 C224 1.330(5)
N220 C220 1.335(5)
C1 C2 1.471(5)
C2 C3 1.405(5)
C2 C7 1.422(5)
C3 C4 1.382(5)
C3 H3 0.9500
C4 C5 1.394(5)
C4 H4 0.9500
C5 C6 1.381(5)
C5 H5 0.9500
C6 C7 1.398(5)
C6 H6 0.9500
C8 C9 1.485(5)
C9 C10 1.406(5)
C9 C14 1.406(5)
C10 C11 1.385(5)
C10 H10 0.9500
C11 C12 1.394(5)
C11 H11 0.9500
C12 C13 1.374(5)
C12 H12 0.9500
C13 C14 1.395(5)
C13 H13 0.9500
C15 C16 1.486(4)
C16 C17 1.400(5)
C16 C21 1.405(5)
C17 C18 1.393(5)
C17 H17 0.9500
C18 C19 1.389(5)
C18 H18 0.9500
C19 C20 1.373(5)
C19 H19 0.9500
C20 C21 1.412(5)
C20 H20 0.9500
C22 C23 1.482(4)
C23 C24 1.400(5)
C23 C28 1.417(5)
C24 C25 1.385(5)
C24 H24 0.9500
C25 C26 1.389(5)
C25 H25 0.9500
C26 C27 1.375(5)
C26 H26 0.9500
C27 C28 1.409(5)
C27 H27 0.9500
C100 C101 1.497(4)
C101 C106 1.389(5)
C101 C102 1.390(5)
C102 C103 1.387(5)
C102 H102 0.9500
C103 C104 1.392(5)
C103 H103 0.9500
C104 C105 1.384(5)
C104 H104 0.9500
C105 C106 1.385(5)
C105 H105 0.9500
C106 H106 0.9500
C110 C111 1.502(4)
C111 C116 1.386(5)
C111 C112 1.390(5)
C112 C113 1.384(5)
C112 H112 0.9500
C113 C114 1.390(6)
C113 H113 0.9500
C114 C115 1.377(5)
C114 H114 0.9500
C115 C116 1.387(5)
C115 H115 0.9500
C116 H116 0.9500
C120 C121 1.494(5)
C121 C126 1.394(5)
C121 C122 1.399(5)
C122 C123 1.386(5)
C122 H122 0.9500
C123 C124 1.390(5)
C123 H123 0.9500
C124 C125 1.390(5)
C124 H124 0.9500
C125 C126 1.382(5)
C125 H125 0.9500
C126 H126 0.9500
C130 C131 1.509(5)
C131 C136 1.389(5)
C131 C132 1.394(5)
C132 C133 1.383(5)
C132 H132 0.9500
C133 C134 1.388(5)
C133 H133 0.9500
C134 C135 1.385(5)
C134 H134 0.9500
C135 C136 1.382(5)
C135 H135 0.9500
C136 H136 0.9500
C220 C221 1.368(6)
C220 H220 0.9500
C221 C222 1.375(7)
C221 H221 0.9500
C222 C223 1.376(7)
C222 H222 0.9500
C223 C224 1.382(6)
C223 H223 0.9500
C224 H224 0.9500
C400 H40A 0.9800
C400 H40B 0.9800
C400 H40C 0.9800
N200 C200 1.330(5)
N200 C204 1.333(5)
N200 H200 0.8800
C200 C201 1.379(6)
C200 H20A 0.9500
C201 C202 1.388(6)
C201 H201 0.9500
C202 C203 1.380(6)
C202 H202 0.9500
C203 C204 1.382(6)
C203 H203 0.9500
C204 H204 0.9500
N210 C210 1.340(5)
N210 C214 1.342(5)
C210 C211 1.370(6)
C210 H210 0.9500
C211 C212 1.370(12)
C211 H211 0.9500
C212 C213 1.420(8)
C212 H212 0.9500
C213 C214 1.367(7)
C213 H213 0.9500
C214 H214 0.9500
N230 C230 1.14(8)
N230 C234 1.47(7)
C230 C231 1.39(5)
C230 H230 0.9500
C231 C232 1.45(5)
C231 H231 0.9500
C232 C233 1.44(5)
C232 H232 0.9500
C233 C234 1.49(6)
C233 H233 0.9500
C234 H234 0.9500
O410 C410 1.417(6)
O410 H410 0.8400
C410 H41A 0.9800
C410 H41B 0.9800
C410 H41C 0.9800
